data_1503636
loop_
_publ_author_name
'Mei, Luo'
'Hai, Zhang Jia'
'Jie, Sun'
'Ming, Zhou Shi'
'Hao, Yin'
'Liang, Hu Ke'

_publ_section_title
;
 Modular synthesis of oxazolines and their derivatives.
;
_journal_issue 2
_journal_name_full 'Journal of combinatorial chemistry'
_journal_page_first 220
_journal_page_last 227
_journal_paper_doi 10.1021/cc8001537
_journal_volume 11
_journal_year 2009
_chemical_absolute_configuration ad
_chemical_formula_sum 'C18 H24 N2 O2'
_chemical_formula_weight 300.39
_chemical_name_systematic
; 
 ? 
;
_space_group_IT_number 1
_symmetry_cell_setting triclinic
_symmetry_space_group_name_Hall 'P 1'
_symmetry_space_group_name_H-M 'P 1'
_atom_sites_solution_hydrogens geom
_atom_sites_solution_primary direct
_atom_sites_solution_secondary difmap
_audit_creation_method SHELXL-97
_cell_angle_alpha 84.585(4)
_cell_angle_beta 88.440(5)
_cell_angle_gamma 79.196(5)
_cell_formula_units_Z 2
_cell_length_a 5.8138(15)
_cell_length_b 9.773(3)
_cell_length_c 15.314(4)
_cell_measurement_reflns_used 1807
_cell_measurement_temperature 293(2)
_cell_measurement_theta_max 48.480
_cell_measurement_theta_min 4.819
_cell_volume 850.8(4)
_computing_cell_refinement 'Bruker SMART'
_computing_data_collection 'Bruker SMART'
_computing_data_reduction 'Bruker SHELXTL'
_computing_molecular_graphics 'Bruker SHELXTL'
_computing_publication_material 'Bruker SHELXTL'
_computing_structure_refinement 'SHELXL-97 (Sheldrick, 1997)'
_computing_structure_solution 'SHELXS-97 (Sheldrick, 1990)'
_diffrn_ambient_temperature 293(2)
_diffrn_measured_fraction_theta_full 0.972
_diffrn_measured_fraction_theta_max 0.972
_diffrn_measurement_device_type 'CCD area detector'
_diffrn_measurement_method 'phi and omega scans'
_diffrn_radiation_monochromator graphite
_diffrn_radiation_source 'fine-focus sealed tube'
_diffrn_radiation_type MoK\a
_diffrn_radiation_wavelength 0.71073
_diffrn_reflns_av_R_equivalents 0.0932
_diffrn_reflns_av_sigmaI/netI 0.0773
_diffrn_reflns_limit_h_max 5
_diffrn_reflns_limit_h_min -7
_diffrn_reflns_limit_k_max 10
_diffrn_reflns_limit_k_min -12
_diffrn_reflns_limit_l_max 19
_diffrn_reflns_limit_l_min -19
_diffrn_reflns_number 5054
_diffrn_reflns_theta_full 27.00
_diffrn_reflns_theta_max 27.00
_diffrn_reflns_theta_min 1.34
_exptl_absorpt_coefficient_mu 0.077
_exptl_absorpt_correction_T_max 1.00000
_exptl_absorpt_correction_T_min 0.75199
_exptl_absorpt_correction_type empirical
_exptl_absorpt_process_details sadabs
_exptl_crystal_colour colorless
_exptl_crystal_density_diffrn 1.173
_exptl_crystal_density_method 'not measured'
_exptl_crystal_description prismatic
_exptl_crystal_F_000 324
_exptl_crystal_size_max 0.475
_exptl_crystal_size_mid 0.411
_exptl_crystal_size_min 0.100
_refine_diff_density_max 0.212
_refine_diff_density_min -0.201
_refine_diff_density_rms 0.052
_refine_ls_abs_structure_details 'Flack H D (1983), Acta Cryst. A39, 876-881'
_refine_ls_abs_structure_Flack 10(10)
_refine_ls_extinction_coef 0.011(4)
_refine_ls_extinction_expression Fc^*^=kFc[1+0.001xFc^2^\l^3^/sin(2\q)]^-1/4^
_refine_ls_extinction_method SHELXL
_refine_ls_goodness_of_fit_ref 0.995
_refine_ls_hydrogen_treatment constr
_refine_ls_matrix_type full
_refine_ls_number_parameters 406
_refine_ls_number_reflns 3620
_refine_ls_number_restraints 3
_refine_ls_restrained_S_all 0.995
_refine_ls_R_factor_all 0.0751
_refine_ls_R_factor_gt 0.0592
_refine_ls_shift/su_max 0.010
_refine_ls_shift/su_mean 0.002
_refine_ls_structure_factor_coef Fsqd
_refine_ls_weighting_details 'calc w=1/[\s^2^(Fo^2^)+(0.0755P)^2^+0.0000P] where P=(Fo^2^+2Fc^2^)/3'
_refine_ls_weighting_scheme calc
_refine_ls_wR_factor_gt 0.1334
_refine_ls_wR_factor_ref 0.1546
_reflns_number_gt 2741
_reflns_number_total 3620
_reflns_threshold_expression >2sigma(I)
_cod_data_source_file cc8001537_si_004.cif
_cod_data_source_block cd27604
_cod_depositor_comments
;
The following automatic conversions were performed:

'_symmetry_cell_setting' value 'Triclinic' changed to 'triclinic'
according to /home/saulius/struct/CIF-dictionaries/cif_core.dic
dictionary named 'cif_core.dic' version 2.4.2 from 2011-04-26.

Automatic conversion script
Id: cif_fix_values 1715 2011-07-08 13:25:40Z adriana 
;
_cod_original_sg_symbol_H-M P1
_cod_database_code 1503636

loop_
_symmetry_equiv_pos_as_xyz
'x, y, z'

loop_
_atom_site_label
_atom_site_type_symbol
_atom_site_fract_x
_atom_site_fract_y
_atom_site_fract_z
_atom_site_U_iso_or_equiv
_atom_site_adp_type
_atom_site_occupancy
_atom_site_symmetry_multiplicity
_atom_site_calc_flag
_atom_site_refinement_flags
N1 N 0.9199(6) 0.3018(4) 0.0862(2) 0.0642(9) Uani 1 1 d .
N2 N 0.8668(7) -0.1569(4) 0.4830(2) 0.0672(10) Uani 1 1 d .
N3 N 0.7407(5) 0.4144(4) 0.4540(2) 0.0593(8) Uani 1 1 d .
N4 N 0.7476(6) 0.0570(3) 0.8911(2) 0.0583(8) Uani 1 1 d .
O1 O 0.6019(5) 0.3079(4) 0.1701(2) 0.0822(10) Uani 1 1 d .
O2 O 0.5798(5) 0.0219(4) 0.4425(2) 0.0764(9) Uani 1 1 d .
O3 O 1.0405(5) 0.2476(3) 0.50382(19) 0.0696(8) Uani 1 1 d .
O4 O 1.0562(5) 0.0248(3) 0.7994(2) 0.0723(9) Uani 1 1 d .
C1 C 0.8138(7) 0.0981(4) 0.2898(3) 0.0544(10) Uani 1 1 d .
H1 H 0.6601 0.1422 0.2993 0.065 Uiso 1 1 calc R
C2 C 0.9192(7) -0.0090(4) 0.3502(3) 0.0517(9) Uani 1 1 d .
C3 C 1.1450(7) -0.0773(4) 0.3342(3) 0.0626(11) Uani 1 1 d .
H3 H 1.2145 -0.1522 0.3726 0.075 Uiso 1 1 calc R
C4 C 1.2682(7) -0.0343(5) 0.2609(3) 0.0680(12) Uani 1 1 d .
H4 H 1.4220 -0.0782 0.2516 0.082 Uiso 1 1 calc R
C5 C 1.1647(7) 0.0719(5) 0.2025(3) 0.0638(11) Uani 1 1 d .
H5 H 1.2475 0.0996 0.1533 0.077 Uiso 1 1 calc R
C6 C 0.9327(6) 0.1395(4) 0.2167(3) 0.0504(9) Uani 1 1 d .
C7 C 0.8241(6) 0.2519(4) 0.1524(3) 0.0550(10) Uani 1 1 d .
C8 C 0.5290(9) 0.4072(6) 0.0968(3) 0.0843(15) Uani 1 1 d .
H8A H 0.4625 0.4979 0.1164 0.101 Uiso 1 1 calc R
H8B H 0.4127 0.3765 0.0629 0.101 Uiso 1 1 calc R
C9 C 0.7461(8) 0.4147(4) 0.0432(3) 0.0599(10) Uani 1 1 d .
H9 H 0.7935 0.5040 0.0504 0.072 Uiso 1 1 calc R
C10 C 0.7939(7) -0.0542(4) 0.4294(3) 0.0558(10) Uani 1 1 d .
C11 C 0.5021(8) -0.0322(5) 0.5275(3) 0.0709(12) Uani 1 1 d .
H11A H 0.3451 -0.0517 0.5245 0.085 Uiso 1 1 calc R
H11B H 0.5046 0.0333 0.5711 0.085 Uiso 1 1 calc R
C12 C 0.6812(7) -0.1672(4) 0.5488(3) 0.0624(10) Uani 1 1 d .
H12 H 0.6087 -0.2468 0.5382 0.075 Uiso 1 1 calc R
C13 C 0.7234(7) 0.4027(4) -0.0541(3) 0.0577(10) Uani 1 1 d .
H13 H 0.6653 0.3164 -0.0606 0.069 Uiso 1 1 calc R
C14 C 0.5484(9) 0.5231(5) -0.0956(3) 0.0782(13) Uani 1 1 d .
H14A H 0.6028 0.6091 -0.0911 0.117 Uiso 1 1 calc R
H14B H 0.4001 0.5267 -0.0659 0.117 Uiso 1 1 calc R
H14C H 0.5308 0.5104 -0.1563 0.117 Uiso 1 1 calc R
C15 C 0.9585(10) 0.3927(7) -0.1012(4) 0.0976(18) Uani 1 1 d .
H15A H 0.9398 0.3792 -0.1617 0.116 Uiso 1 1 calc R
H15B H 1.0674 0.3150 -0.0743 0.116 Uiso 1 1 calc R
H15C H 1.0170 0.4775 -0.0974 0.116 Uiso 1 1 calc R
C16 C 0.7716(8) -0.1889(5) 0.6422(3) 0.0669(11) Uani 1 1 d .
H16 H 0.8488 -0.1107 0.6520 0.080 Uiso 1 1 calc R
C17 C 0.9486(11) -0.3224(7) 0.6567(5) 0.1048(19) Uani 1 1 d .
H17A H 0.8820 -0.3992 0.6409 0.117 Uiso 1 1 calc R
H17B H 0.9917 -0.3379 0.7174 0.117 Uiso 1 1 calc R
H17C H 1.0852 -0.3152 0.6212 0.117 Uiso 1 1 calc R
C18 C 0.5706(10) -0.1899(7) 0.7087(4) 0.0996(18) Uani 1 1 d .
H18A H 0.4596 -0.1039 0.6997 0.129 Uiso 1 1 calc R
H18B H 0.6313 -0.1995 0.7671 0.129 Uiso 1 1 calc R
H18C H 0.4946 -0.2671 0.7011 0.129 Uiso 1 1 calc R
C19 C 0.8226(6) 0.2017(4) 0.6644(3) 0.0514(9) Uani 1 1 d .
H19 H 0.9753 0.1561 0.6549 0.062 Uiso 1 1 calc R
C20 C 0.7100(6) 0.1748(4) 0.7439(3) 0.0517(9) Uani 1 1 d .
C21 C 0.4788(6) 0.2407(4) 0.7562(3) 0.0587(10) Uani 1 1 d .
H21 H 0.4005 0.2214 0.8084 0.070 Uiso 1 1 calc R
C22 C 0.3662(7) 0.3344(5) 0.6913(3) 0.0658(11) Uani 1 1 d .
H22 H 0.2121 0.3783 0.7001 0.079 Uiso 1 1 calc R
C23 C 0.4791(7) 0.3639(4) 0.6137(3) 0.0618(11) Uani 1 1 d .
H23 H 0.4027 0.4290 0.5707 0.074 Uiso 1 1 calc R
C24 C 0.7077(7) 0.2962(4) 0.5995(3) 0.0503(9) Uani 1 1 d .
C25 C 0.8229(6) 0.3252(4) 0.5148(3) 0.0503(9) Uani 1 1 d .
C26 C 1.1240(7) 0.3022(4) 0.4210(3) 0.0595(10) Uani 1 1 d .
H26A H 1.1749 0.2279 0.3831 0.071 Uiso 1 1 calc R
H26B H 1.2539 0.3490 0.4293 0.071 Uiso 1 1 calc R
C27 C 0.9155(6) 0.4051(4) 0.3821(2) 0.0499(9) Uani 1 1 d .
H27 H 0.8545 0.3634 0.3339 0.060 Uiso 1 1 calc R
C28 C 0.8318(6) 0.0825(4) 0.8156(3) 0.0516(9) Uani 1 1 d .
C29 C 1.1337(8) -0.0653(6) 0.8769(3) 0.0770(14) Uani 1 1 d .
H29A H 1.2826 -0.0488 0.8965 0.092 Uiso 1 1 calc R
H29B H 1.1501 -0.1629 0.8661 0.092 Uiso 1 1 calc R
C30 C 0.9422(7) -0.0263(4) 0.9440(3) 0.0547(9) Uani 1 1 d .
H30 H 0.9953 0.0344 0.9836 0.066 Uiso 1 1 calc R
C31 C 0.9664(6) 0.5465(4) 0.3473(2) 0.0521(9) Uani 1 1 d .
H31 H 1.0257 0.5890 0.3955 0.063 Uiso 1 1 calc R
C32 C 0.7504(8) 0.6426(5) 0.3118(3) 0.0708(12) Uani 1 1 d .
H32A H 0.7894 0.7306 0.2894 0.106 Uiso 1 1 calc R
H32B H 0.6356 0.6574 0.3579 0.106 Uiso 1 1 calc R
H32C H 0.6881 0.6012 0.2655 0.106 Uiso 1 1 calc R
C33 C 1.1559(8) 0.5273(5) 0.2758(3) 0.0773(13) Uani 1 1 d .
H33A H 1.2960 0.4698 0.3001 0.116 Uiso 1 1 calc R
H33B H 1.1885 0.6170 0.2537 0.116 Uiso 1 1 calc R
H33C H 1.1022 0.4831 0.2289 0.116 Uiso 1 1 calc R
C34 C 0.8680(8) -0.1488(5) 0.9987(3) 0.0605(11) Uani 1 1 d .
H34 H 0.8157 -0.2094 0.9590 0.073 Uiso 1 1 calc R
C35 C 1.0778(9) -0.2338(5) 1.0505(4) 0.0811(14) Uani 1 1 d .
H35A H 1.1292 -0.1765 1.0908 0.122 Uiso 1 1 calc R
H35B H 1.2032 -0.2641 1.0106 0.122 Uiso 1 1 calc R
H35C H 1.0322 -0.3139 1.0825 0.122 Uiso 1 1 calc R
C36 C 0.6669(9) -0.0993(7) 1.0597(3) 0.0868(16) Uani 1 1 d .
H36A H 0.7208 -0.0501 1.1041 0.120 Uiso 1 1 calc R
H36B H 0.6075 -0.1784 1.0868 0.120 Uiso 1 1 calc R
H36C H 0.5446 -0.0378 1.0268 0.120 Uiso 1 1 calc R

loop_
_atom_site_aniso_label
_atom_site_aniso_U_11
_atom_site_aniso_U_22
_atom_site_aniso_U_33
_atom_site_aniso_U_23
_atom_site_aniso_U_13
_atom_site_aniso_U_12
N1 0.057(2) 0.079(2) 0.053(2) 0.0002(17) 0.0036(16) -0.0071(17)
N2 0.081(2) 0.0533(19) 0.057(2) -0.0003(17) 0.0043(19) 0.0103(17)
N3 0.0483(17) 0.069(2) 0.053(2) 0.0091(16) 0.0002(15) 0.0012(15)
N4 0.0588(19) 0.063(2) 0.0475(19) 0.0008(15) 0.0025(15) 0.0001(15)
O1 0.0718(19) 0.093(2) 0.061(2) 0.0130(17) 0.0199(16) 0.0237(17)
O2 0.0531(17) 0.095(2) 0.065(2) 0.0255(17) 0.0062(14) 0.0088(16)
O3 0.0635(18) 0.076(2) 0.0533(17) 0.0096(15) 0.0044(13) 0.0191(15)
O4 0.0545(16) 0.095(2) 0.0523(18) 0.0174(15) 0.0078(13) 0.0110(14)
C1 0.049(2) 0.057(2) 0.057(2) -0.0098(18) 0.0019(19) -0.0078(18)
C2 0.054(2) 0.0491(19) 0.051(2) -0.0027(17) -0.0016(17) -0.0081(17)
C3 0.066(3) 0.059(2) 0.056(3) 0.0005(19) -0.008(2) 0.0030(19)
C4 0.053(2) 0.075(3) 0.070(3) -0.010(2) 0.006(2) 0.005(2)
C5 0.056(2) 0.077(3) 0.057(3) -0.012(2) 0.005(2) -0.006(2)
C6 0.046(2) 0.054(2) 0.050(2) -0.0068(17) -0.0039(17) -0.0045(16)
C7 0.047(2) 0.062(2) 0.055(2) -0.0099(19) 0.0045(18) -0.0059(18)
C8 0.082(3) 0.091(3) 0.060(3) 0.013(2) 0.011(2) 0.026(3)
C9 0.070(3) 0.057(2) 0.051(2) -0.0010(18) 0.0039(19) -0.0096(19)
C10 0.060(3) 0.055(2) 0.051(2) -0.0060(18) -0.0058(19) -0.0062(19)
C11 0.067(3) 0.088(3) 0.048(2) 0.014(2) 0.000(2) 0.001(2)
C12 0.071(3) 0.058(2) 0.056(2) 0.0014(19) 0.001(2) -0.0086(19)
C13 0.066(2) 0.056(2) 0.051(2) -0.0041(18) 0.0029(19) -0.0137(18)
C14 0.090(3) 0.080(3) 0.063(3) 0.004(2) -0.010(3) -0.016(3)
C15 0.082(3) 0.138(5) 0.068(3) 0.005(3) 0.024(3) -0.021(3)
C16 0.076(3) 0.062(2) 0.056(3) 0.0068(19) -0.006(2) 0.000(2)
C17 0.110(4) 0.091(4) 0.094(4) 0.018(3) -0.016(3) 0.019(3)
C18 0.114(4) 0.114(4) 0.061(3) 0.012(3) 0.008(3) -0.008(3)
C19 0.043(2) 0.056(2) 0.050(2) 0.0020(17) 0.0042(16) -0.0017(16)
C20 0.055(2) 0.055(2) 0.046(2) -0.0033(17) -0.0016(17) -0.0116(17)
C21 0.052(2) 0.064(2) 0.055(2) 0.0004(19) 0.0084(18) -0.0035(18)
C22 0.047(2) 0.081(3) 0.060(3) 0.003(2) 0.003(2) 0.0054(19)
C23 0.053(2) 0.070(3) 0.055(3) 0.004(2) -0.0079(19) 0.0059(19)
C24 0.049(2) 0.055(2) 0.046(2) -0.0055(16) -0.0015(16) -0.0066(16)
C25 0.046(2) 0.057(2) 0.044(2) -0.0007(17) -0.0051(16) 0.0002(17)
C26 0.059(2) 0.064(2) 0.050(2) -0.0020(18) 0.0036(18) 0.0021(18)
C27 0.047(2) 0.056(2) 0.044(2) -0.0047(16) -0.0018(16) -0.0016(16)
C28 0.047(2) 0.055(2) 0.051(2) 0.0020(18) 0.0038(17) -0.0067(17)
C29 0.066(3) 0.094(3) 0.054(3) 0.023(2) 0.007(2) 0.014(2)
C30 0.060(2) 0.058(2) 0.043(2) -0.0018(17) -0.0013(17) -0.0052(17)
C31 0.054(2) 0.056(2) 0.0425(19) 0.0000(16) -0.0055(16) -0.0013(17)
C32 0.073(3) 0.062(3) 0.072(3) 0.010(2) -0.014(2) -0.004(2)
C33 0.079(3) 0.087(3) 0.063(3) 0.008(2) 0.014(2) -0.016(2)
C34 0.082(3) 0.061(2) 0.041(2) -0.0018(17) -0.007(2) -0.021(2)
C35 0.093(4) 0.070(3) 0.073(3) 0.016(2) -0.008(3) -0.006(3)
C36 0.075(3) 0.124(5) 0.060(3) 0.013(3) 0.009(3) -0.026(3)

loop_
_atom_type_symbol
_atom_type_description
_atom_type_scat_dispersion_real
_atom_type_scat_dispersion_imag
_atom_type_scat_source
C C 0.0033 0.0000 'International Tables Vol C Tables 4.2.6.8 and 6.1.1.4'
H H 0.0000 0.0000 'International Tables Vol C Tables 4.2.6.8 and 6.1.1.4'
N N 0.0061 0.0000 'International Tables Vol C Tables 4.2.6.8 and 6.1.1.4'
O O 0.0106 0.0000 'International Tables Vol C Tables 4.2.6.8 and 6.1.1.4'

loop_
_geom_angle_atom_site_label_1
_geom_angle_atom_site_label_2
_geom_angle_atom_site_label_3
_geom_angle
C7 N1 C9 107.5(3)
C10 N2 C12 107.5(4)
C25 N3 C27 107.0(3)
C28 N4 C30 106.3(3)
C7 O1 C8 105.2(3)
C10 O2 C11 105.6(3)
C25 O3 C26 105.3(3)
C28 O4 C29 105.7(3)
C6 C1 C2 121.0(3)
C6 C1 H1 119.5
C2 C1 H1 119.5
C3 C2 C1 119.2(4)
C3 C2 C10 119.2(4)
C1 C2 C10 121.6(3)
C2 C3 C4 120.1(4)
C2 C3 H3 120.0
C4 C3 H3 120.0
C5 C4 C3 120.3(4)
C5 C4 H4 119.8
C3 C4 H4 119.8
C4 C5 C6 120.1(4)
C4 C5 H5 120.0
C6 C5 H5 120.0
C1 C6 C5 119.2(4)
C1 C6 C7 121.7(3)
C5 C6 C7 119.1(4)
N1 C7 O1 118.2(4)
N1 C7 C6 126.7(4)
O1 C7 C6 115.0(4)
O1 C8 C9 105.4(4)
O1 C8 H8A 110.7
C9 C8 H8A 110.7
O1 C8 H8B 110.7
C9 C8 H8B 110.7
H8A C8 H8B 108.8
N1 C9 C8 103.1(3)
N1 C9 C13 113.2(3)
C8 C9 C13 115.3(4)
N1 C9 H9 108.3
C8 C9 H9 108.3
C13 C9 H9 108.3
N2 C10 O2 118.5(4)
N2 C10 C2 125.9(4)
O2 C10 C2 115.6(3)
O2 C11 C12 103.4(3)
O2 C11 H11A 111.1
C12 C11 H11A 111.1
O2 C11 H11B 111.1
C12 C11 H11B 111.1
H11A C11 H11B 109.1
N2 C12 C16 112.9(3)
N2 C12 C11 103.4(3)
C16 C12 C11 114.9(4)
N2 C12 H12 108.4
C16 C12 H12 108.4
C11 C12 H12 108.4
C14 C13 C9 111.1(4)
C14 C13 C15 110.6(4)
C9 C13 C15 111.6(4)
C14 C13 H13 107.8
C9 C13 H13 107.8
C15 C13 H13 107.8
C13 C14 H14A 109.5
C13 C14 H14B 109.5
H14A C14 H14B 109.5
C13 C14 H14C 109.5
H14A C14 H14C 109.5
H14B C14 H14C 109.5
C13 C15 H15A 109.5
C13 C15 H15B 109.5
H15A C15 H15B 109.5
C13 C15 H15C 109.5
H15A C15 H15C 109.5
H15B C15 H15C 109.5
C17 C16 C12 111.3(4)
C17 C16 C18 109.9(4)
C12 C16 C18 111.1(4)
C17 C16 H16 108.2
C12 C16 H16 108.2
C18 C16 H16 108.2
C16 C17 H17A 109.5
C16 C17 H17B 109.5
H17A C17 H17B 109.5
C16 C17 H17C 109.5
H17A C17 H17C 109.5
H17B C17 H17C 109.5
C16 C18 H18A 109.5
C16 C18 H18B 109.5
H18A C18 H18B 109.5
C16 C18 H18C 109.5
H18A C18 H18C 109.5
H18B C18 H18C 109.5
C24 C19 C20 120.2(3)
C24 C19 H19 119.9
C20 C19 H19 119.9
C19 C20 C21 119.3(4)
C19 C20 C28 121.3(3)
C21 C20 C28 119.3(4)
C22 C21 C20 120.1(4)
C22 C21 H21 120.0
C20 C21 H21 120.0
C23 C22 C21 120.7(4)
C23 C22 H22 119.6
C21 C22 H22 119.6
C22 C23 C24 119.8(4)
C22 C23 H23 120.1
C24 C23 H23 120.1
C19 C24 C23 119.9(4)
C19 C24 C25 121.0(3)
C23 C24 C25 119.1(4)
N3 C25 O3 118.3(4)
N3 C25 C24 126.1(3)
O3 C25 C24 115.5(3)
O3 C26 C27 104.8(3)
O3 C26 H26A 110.8
C27 C26 H26A 110.8
O3 C26 H26B 110.8
C27 C26 H26B 110.8
H26A C26 H26B 108.9
N3 C27 C31 112.6(3)
N3 C27 C26 103.8(3)
C31 C27 C26 115.1(3)
N3 C27 H27 108.4
C31 C27 H27 108.4
C26 C27 H27 108.4
N4 C28 O4 118.2(4)
N4 C28 C20 125.8(4)
O4 C28 C20 116.0(3)
O4 C29 C30 104.1(3)
O4 C29 H29A 110.9
C30 C29 H29A 110.9
O4 C29 H29B 110.9
C30 C29 H29B 110.9
H29A C29 H29B 109.0
N4 C30 C29 103.7(3)
N4 C30 C34 111.9(3)
C29 C30 C34 115.2(4)
N4 C30 H30 108.6
C29 C30 H30 108.6
C34 C30 H30 108.6
C32 C31 C27 111.6(3)
C32 C31 C33 110.2(4)
C27 C31 C33 109.4(3)
C32 C31 H31 108.5
C27 C31 H31 108.5
C33 C31 H31 108.5
C31 C32 H32A 109.5
C31 C32 H32B 109.5
H32A C32 H32B 109.5
C31 C32 H32C 109.5
H32A C32 H32C 109.5
H32B C32 H32C 109.5
C31 C33 H33A 109.5
C31 C33 H33B 109.5
H33A C33 H33B 109.5
C31 C33 H33C 109.5
H33A C33 H33C 109.5
H33B C33 H33C 109.5
C36 C34 C30 111.1(4)
C36 C34 C35 110.9(4)
C30 C34 C35 109.8(3)
C36 C34 H34 108.3
C30 C34 H34 108.3
C35 C34 H34 108.3
C34 C35 H35A 109.5
C34 C35 H35B 109.5
H35A C35 H35B 109.5
C34 C35 H35C 109.5
H35A C35 H35C 109.5
H35B C35 H35C 109.5
C34 C36 H36A 109.5
C34 C36 H36B 109.5
H36A C36 H36B 109.5
C34 C36 H36C 109.5
H36A C36 H36C 109.5
H36B C36 H36C 109.5

loop_
_geom_bond_atom_site_label_1
_geom_bond_atom_site_label_2
_geom_bond_distance
N1 C7 1.247(5)
N1 C9 1.467(6)
N2 C10 1.251(6)
N2 C12 1.468(5)
N3 C25 1.254(5)
N3 C27 1.475(5)
N4 C28 1.266(5)
N4 C30 1.476(5)
O1 C7 1.336(5)
O1 C8 1.431(6)
O2 C10 1.345(5)
O2 C11 1.452(5)
O3 C25 1.363(4)
O3 C26 1.437(5)
O4 C28 1.346(5)
O4 C29 1.439(5)
C1 C6 1.369(6)
C1 C2 1.390(5)
C1 H1 0.9300
C2 C3 1.384(6)
C2 C10 1.472(6)
C3 C4 1.390(6)
C3 H3 0.9300
C4 C5 1.363(6)
C4 H4 0.9300
C5 C6 1.407(5)
C5 H5 0.9300
C6 C7 1.464(6)
C8 C9 1.497(6)
C8 H8A 0.9700
C8 H8B 0.9700
C9 C13 1.515(6)
C9 H9 0.9800
C11 C12 1.534(6)
C11 H11A 0.9700
C11 H11B 0.9700
C12 C16 1.519(6)
C12 H12 0.9800
C13 C14 1.507(6)
C13 C15 1.520(6)
C13 H13 0.9800
C14 H14A 0.9600
C14 H14B 0.9600
C14 H14C 0.9600
C15 H15A 0.9600
C15 H15B 0.9600
C15 H15C 0.9600
C16 C17 1.505(7)
C16 C18 1.530(7)
C16 H16 0.9800
C17 H17A 0.9600
C17 H17B 0.9600
C17 H17C 0.9600
C18 H18A 0.9600
C18 H18B 0.9600
C18 H18C 0.9600
C19 C24 1.385(5)
C19 C20 1.392(5)
C19 H19 0.9300
C20 C21 1.394(5)
C20 C28 1.462(5)
C21 C22 1.376(6)
C21 H21 0.9300
C22 C23 1.376(6)
C22 H22 0.9300
C23 C24 1.390(5)
C23 H23 0.9300
C24 C25 1.471(5)
C26 C27 1.519(5)
C26 H26A 0.9700
C26 H26B 0.9700
C27 C31 1.512(5)
C27 H27 0.9800
C29 C30 1.515(6)
C29 H29A 0.9700
C29 H29B 0.9700
C30 C34 1.519(6)
C30 H30 0.9800
C31 C32 1.501(6)
C31 C33 1.530(6)
C31 H31 0.9800
C32 H32A 0.9600
C32 H32B 0.9600
C32 H32C 0.9600
C33 H33A 0.9600
C33 H33B 0.9600
C33 H33C 0.9600
C34 C36 1.512(7)
C34 C35 1.534(6)
C34 H34 0.9800
C35 H35A 0.9600
C35 H35B 0.9600
C35 H35C 0.9600
C36 H36A 0.9600
C36 H36B 0.9600
C36 H36C 0.9600

loop_
_geom_torsion_atom_site_label_1
_geom_torsion_atom_site_label_2
_geom_torsion_atom_site_label_3
_geom_torsion_atom_site_label_4
_geom_torsion
C6 C1 C2 C3 -2.2(6)
C6 C1 C2 C10 179.8(4)
C1 C2 C3 C4 3.3(6)
C10 C2 C3 C4 -178.6(4)
C2 C3 C4 C5 -2.5(6)
C3 C4 C5 C6 0.6(6)
C2 C1 C6 C5 0.3(6)
C2 C1 C6 C7 180.0(4)
C4 C5 C6 C1 0.5(6)
C4 C5 C6 C7 -179.2(4)
C9 N1 C7 O1 -0.8(5)
C9 N1 C7 C6 -178.3(4)
C8 O1 C7 N1 5.9(6)
C8 O1 C7 C6 -176.3(4)
C1 C6 C7 N1 176.3(4)
C5 C6 C7 N1 -4.0(6)
C1 C6 C7 O1 -1.2(5)
C5 C6 C7 O1 178.5(4)
C7 O1 C8 C9 -8.0(6)
C7 N1 C9 C8 -4.4(5)
C7 N1 C9 C13 -129.6(4)
O1 C8 C9 N1 7.6(5)
O1 C8 C9 C13 131.4(4)
C12 N2 C10 O2 1.2(5)
C12 N2 C10 C2 -177.2(4)
C11 O2 C10 N2 7.2(5)
C11 O2 C10 C2 -174.2(3)
C3 C2 C10 N2 -4.7(6)
C1 C2 C10 N2 173.4(4)
C3 C2 C10 O2 176.8(4)
C1 C2 C10 O2 -5.1(5)
C10 O2 C11 C12 -11.6(5)
C10 N2 C12 C16 -133.4(4)
C10 N2 C12 C11 -8.6(5)
O2 C11 C12 N2 12.1(5)
O2 C11 C12 C16 135.7(4)
N1 C9 C13 C14 -178.3(4)
C8 C9 C13 C14 63.4(5)
N1 C9 C13 C15 -54.4(5)
C8 C9 C13 C15 -172.7(4)
N2 C12 C16 C17 -60.8(5)
C11 C12 C16 C17 -179.1(5)
N2 C12 C16 C18 176.5(4)
C11 C12 C16 C18 58.1(5)
C24 C19 C20 C21 1.9(6)
C24 C19 C20 C28 -176.0(4)
C19 C20 C21 C22 -1.9(6)
C28 C20 C21 C22 176.1(4)
C20 C21 C22 C23 0.2(7)
C21 C22 C23 C24 1.5(7)
C20 C19 C24 C23 -0.3(6)
C20 C19 C24 C25 -179.4(4)
C22 C23 C24 C19 -1.4(6)
C22 C23 C24 C25 177.8(4)
C27 N3 C25 O3 1.7(5)
C27 N3 C25 C24 -179.4(4)
C26 O3 C25 N3 3.9(5)
C26 O3 C25 C24 -175.1(3)
C19 C24 C25 N3 -175.4(4)
C23 C24 C25 N3 5.4(6)
C19 C24 C25 O3 3.6(5)
C23 C24 C25 O3 -175.6(3)
C25 O3 C26 C27 -7.4(4)
C25 N3 C27 C31 -131.4(4)
C25 N3 C27 C26 -6.2(4)
O3 C26 C27 N3 8.3(4)
O3 C26 C27 C31 131.8(3)
C30 N4 C28 O4 4.4(5)
C30 N4 C28 C20 -172.9(4)
C29 O4 C28 N4 5.1(5)
C29 O4 C28 C20 -177.4(4)
C19 C20 C28 N4 176.6(4)
C21 C20 C28 N4 -1.3(6)
C19 C20 C28 O4 -0.8(5)
C21 C20 C28 O4 -178.6(3)
C28 O4 C29 C30 -11.7(5)
C28 N4 C30 C29 -11.3(5)
C28 N4 C30 C34 -136.1(3)
O4 C29 C30 N4 13.8(5)
O4 C29 C30 C34 136.5(4)
N3 C27 C31 C32 -60.1(4)
C26 C27 C31 C32 -178.8(4)
N3 C27 C31 C33 177.7(3)
C26 C27 C31 C33 59.0(4)
N4 C30 C34 C36 -58.5(4)
C29 C30 C34 C36 -176.6(4)
N4 C30 C34 C35 178.6(4)
C29 C30 C34 C35 60.4(5)

loop_
_cod_related_entry_id
_cod_related_entry_database
_cod_related_entry_code
1 ChemSpider 9492808
